data_7223585
loop_
_publ_author_name
'Ovsyannikov, A. S.'
'Noamane, M. H.'
'Abidi, R.'
'Ferlay, S.'
'Solovieva, S. E.'
'Antipin, I. S.'
'Konovalov, A. I.'
'Kyritsakas, N.'
'Hosseini, M. W.'

_publ_section_title
;
 Molecular tectonics: dimensionality and geometry control of silver
 coordination networks based on pyrazolyl appended thiacalixarenes
;
_journal_issue 5
_journal_name_full CrystEngComm
_journal_page_first 691
_journal_paper_doi 10.1039/C5CE02310F
_journal_volume 18
_journal_year 2016
_chemical_formula_moiety 'C30 H36 Ag N4 S4, F6 P, 3(H2 O)'
_chemical_formula_sum 'C30 H42 Ag F6 N4 O3 P S4'
_chemical_formula_weight 887.75
_space_group_crystal_system tetragonal
_space_group_IT_number 122
_space_group_name_Hall 'I -4 2bw'
_space_group_name_H-M_alt 'I -4 2 d'
_symmetry_space_group_name_Hall 'I -4 2bw'
_symmetry_space_group_name_H-M 'I -4 2 d'
_atom_sites_solution_hydrogens geom
_audit_creation_method SHELXL-2014/6
_audit_update_record
;
2015-11-23 deposited with the CCDC.
2015-12-21 downloaded from the CCDC.
;
_cell_angle_alpha 90
_cell_angle_beta 90
_cell_angle_gamma 90
_cell_formula_units_Z 8
_cell_length_a 24.2538(9)
_cell_length_b 24.2538(9)
_cell_length_c 13.6809(5)
_cell_measurement_reflns_used 100000
_cell_measurement_temperature 173(2)
_cell_measurement_theta_max 25.
_cell_measurement_theta_min 2.5
_cell_volume 8047.7(5)
_computing_cell_refinement 'Bruker SAINT'
_computing_data_collection 'Bruker APEX2'
_computing_data_reduction 'Bruker SAINT'
_computing_molecular_graphics 'Bruker SHELXTL'
_computing_publication_material 'Bruker SHELXTL'
_computing_structure_refinement 'SHELXL-2014/6 (Sheldrick, 2014)'
_computing_structure_solution 'SHELXS-97 (Sheldrick, 2008)'
_diffrn_ambient_temperature 173(2)
_diffrn_measured_fraction_theta_full 0.995
_diffrn_measured_fraction_theta_max 0.985
_diffrn_measurement_device_type 'Bruker APEX-II CCD'
_diffrn_measurement_method '\f and \w scans'
_diffrn_radiation_monochromator graphite
_diffrn_radiation_source 'fine-focus sealed tube'
_diffrn_radiation_type MoK\a
_diffrn_radiation_wavelength 0.71073
_diffrn_reflns_av_R_equivalents 0.0318
_diffrn_reflns_av_unetI/netI 0.0151
_diffrn_reflns_laue_measured_fraction_full 0.995
_diffrn_reflns_laue_measured_fraction_max 0.985
_diffrn_reflns_limit_h_max 32
_diffrn_reflns_limit_h_min -32
_diffrn_reflns_limit_k_max 32
_diffrn_reflns_limit_k_min -32
_diffrn_reflns_limit_l_max 17
_diffrn_reflns_limit_l_min -15
_diffrn_reflns_number 104738
_diffrn_reflns_point_group_measured_fraction_full 0.996
_diffrn_reflns_point_group_measured_fraction_max 0.986
_diffrn_reflns_theta_full 25.242
_diffrn_reflns_theta_max 28.836
_diffrn_reflns_theta_min 1.679
_exptl_absorpt_coefficient_mu 0.811
_exptl_absorpt_correction_T_max 0.957
_exptl_absorpt_correction_T_min 0.941
_exptl_absorpt_correction_type multi-scan
_exptl_absorpt_process_details sadabs
_exptl_crystal_colour colorless
_exptl_crystal_density_diffrn 1.465
_exptl_crystal_density_meas ?
_exptl_crystal_description prism
_exptl_crystal_F_000 3632
_exptl_crystal_size_max 0.070
_exptl_crystal_size_mid 0.060
_exptl_crystal_size_min 0.060
_refine_diff_density_max 1.445
_refine_diff_density_min -0.457
_refine_diff_density_rms 0.163
_refine_ls_abs_structure_details
;
 Refined as an inversion twin.
;
_refine_ls_abs_structure_Flack 0.05(5)
_refine_ls_extinction_method none
_refine_ls_goodness_of_fit_ref 1.009
_refine_ls_hydrogen_treatment constr
_refine_ls_matrix_type full
_refine_ls_number_parameters 227
_refine_ls_number_reflns 5185
_refine_ls_number_restraints 3
_refine_ls_restrained_S_all 1.008
_refine_ls_R_factor_all 0.0535
_refine_ls_R_factor_gt 0.0495
_refine_ls_shift/su_max 0.000
_refine_ls_shift/su_mean 0.000
_refine_ls_structure_factor_coef Fsqd
_refine_ls_weighting_details 'w=1/[\s^2^(Fo^2^)+(0.1405P)^2^+19.4420P] where P=(Fo^2^+2Fc^2^)/3'
_refine_ls_weighting_scheme calc
_refine_ls_wR_factor_gt 0.1563
_refine_ls_wR_factor_ref 0.1644
_reflns_Friedel_coverage 0.845
_reflns_friedel_fraction_full 0.998
_reflns_friedel_fraction_max 0.988
_reflns_number_gt 4836
_reflns_number_total 5185
_reflns_threshold_expression 'I > 2\s(I)'
_cod_data_source_file c5ce02310f1.cif
_cod_data_source_block e3554a_a
_cod_depositor_comments
;
The following automatic conversions were performed:

'_exptl_crystal_density_meas' value 'none' was changed to '?' - the
value is perceived as not measured.

Automatic conversion script
Id: cif_fix_values 4268 2015-11-12 08:31:59Z antanas 

 Adding full bibliography for 7223579--7223589.cif.
;
_cod_original_cell_volume 8047.7(7)
_cod_database_code 7223585
_shelx_space_group_comment
;
The symmetry employed for this shelxl refinement is uniquely defined
by the following loop, which should always be used as a source of
symmetry information in preference to the above space-group names.
They are only intended as comments.
;
_shelx_estimated_absorpt_t_min 0.945
_shelx_estimated_absorpt_t_max 0.953
_shelxl_version_number 2014/6

loop_
_space_group_symop_operation_xyz
'x, y, z'
'-x, -y, z'
'y, -x, -z'
'-y, x, -z'
'-x+1/2, y, -z+3/4'
'x+1/2, -y, -z+3/4'
'-y+1/2, -x, z+3/4'
'y+1/2, x, z+3/4'
'x+1/2, y+1/2, z+1/2'
'-x+1/2, -y+1/2, z+1/2'
'y+1/2, -x+1/2, -z+1/2'
'-y+1/2, x+1/2, -z+1/2'
'-x+1, y+1/2, -z+5/4'
'x+1, -y+1/2, -z+5/4'
'-y+1, -x+1/2, z+5/4'
'y+1, x+1/2, z+5/4'

loop_
_atom_site_label
_atom_site_type_symbol
_atom_site_fract_x
_atom_site_fract_y
_atom_site_fract_z
_atom_site_U_iso_or_equiv
_atom_site_adp_type
_atom_site_occupancy
_atom_site_site_symmetry_order
_atom_site_calc_flag
_atom_site_refinement_flags_posn
_atom_site_refinement_flags_adp
_atom_site_refinement_flags_occupancy
Ag1 Ag 0.2500 0.07766(3) 0.3750 0.0371(2) Uani 1 2 d S T P
S1 S 0.16197(5) 0.02224(5) 0.49709(10) 0.0261(3) Uani 1 1 d . . .
C1 C 0.1140(2) 0.0681(2) 0.5508(4) 0.0255(9) Uani 1 1 d . . .
C2 C 0.0678(2) 0.0891(2) 0.5022(4) 0.0241(9) Uani 1 1 d . . .
C3 C 0.0351(2) 0.1271(2) 0.5530(4) 0.0248(9) Uani 1 1 d . . .
C4 C 0.0510(2) 0.1464(2) 0.6451(4) 0.0284(10) Uani 1 1 d . . .
H4 H 0.0281 0.1722 0.6781 0.034 Uiso 1 1 calc R U .
C5 C 0.0991(2) 0.1292(2) 0.6893(4) 0.0310(11) Uani 1 1 d . . .
C6 C 0.1297(2) 0.0881(2) 0.6433(4) 0.0285(10) Uani 1 1 d . . .
H6 H 0.1615 0.0735 0.6745 0.034 Uiso 1 1 calc R U .
S2 S 0.05290(6) 0.06894(6) 0.38121(11) 0.0351(3) Uani 1 1 d . . .
C7 C 0.0682(3) 0.1339(3) 0.3211(5) 0.0457(16) Uani 1 1 d . . .
H7A H 0.0507 0.1340 0.2557 0.055 Uiso 1 1 calc R U .
H7B H 0.0517 0.1643 0.3595 0.055 Uiso 1 1 calc R U .
C8 C 0.1295(3) 0.1450(3) 0.3092(5) 0.0446(15) Uani 1 1 d . . .
H8A H 0.1351 0.1845 0.2939 0.053 Uiso 1 1 calc R U .
H8B H 0.1484 0.1370 0.3717 0.053 Uiso 1 1 calc R U .
N1 N 0.1543(2) 0.1113(3) 0.2312(4) 0.0400(12) Uani 1 1 d . . .
N2 N 0.2018(2) 0.0829(2) 0.2431(4) 0.0350(10) Uani 1 1 d . . .
C9 C 0.2129(3) 0.0612(3) 0.1566(5) 0.0370(13) Uani 1 1 d . . .
H9 H 0.2440 0.0387 0.1430 0.044 Uiso 1 1 calc R U .
C10 C 0.1730(3) 0.0758(4) 0.0882(5) 0.055(2) Uani 1 1 d . . .
H10 H 0.1711 0.0655 0.0212 0.066 Uiso 1 1 calc R U .
C11 C 0.1372(4) 0.1083(4) 0.1393(6) 0.062(3) Uani 1 1 d . . .
H11 H 0.1054 0.1259 0.1133 0.075 Uiso 1 1 calc R U .
C12 C 0.1157(3) 0.1529(3) 0.7889(5) 0.0434(15) Uani 1 1 d D . .
C13 C 0.1064(4) 0.2151(3) 0.7897(8) 0.066(3) Uani 1 1 d D . .
H13A H 0.1288 0.2322 0.7384 0.099 Uiso 1 1 calc R U .
H13B H 0.1171 0.2300 0.8535 0.099 Uiso 1 1 calc R U .
H13C H 0.0674 0.2229 0.7776 0.099 Uiso 1 1 calc R U .
C14 C 0.0783(5) 0.1265(6) 0.8682(7) 0.084(3) Uani 1 1 d D . .
H14A H 0.0396 0.1312 0.8498 0.126 Uiso 1 1 calc R U .
H14B H 0.0851 0.1445 0.9312 0.126 Uiso 1 1 calc R U .
H14C H 0.0868 0.0871 0.8735 0.126 Uiso 1 1 calc R U .
C15 C 0.1764(3) 0.1421(4) 0.8120(7) 0.062(2) Uani 1 1 d D . .
H15A H 0.1819 0.1026 0.8236 0.092 Uiso 1 1 calc R U .
H15B H 0.1869 0.1628 0.8706 0.092 Uiso 1 1 calc R U .
H15C H 0.1992 0.1540 0.7567 0.092 Uiso 1 1 calc R U .
P1 P 0.7500 0.47173(8) 0.3750 0.0331(4) Uani 1 2 d S T P
F1 F 0.7590(3) 0.5122(5) 0.4578(8) 0.173(6) Uani 1 1 d . . .
F2 F 0.68481(17) 0.4727(2) 0.3940(4) 0.0579(12) Uani 1 1 d . . .
F3 F 0.7583(4) 0.4268(6) 0.4542(11) 0.195(8) Uani 1 1 d . . .
O1 O 0.2495(3) 0.2182(3) 0.2208(12) 0.146(6) Uani 1 1 d . . .
O2 O 0.0000 0.0000 0.1775(10) 0.122(6) Uani 1 2 d S T P

loop_
_atom_site_aniso_label
_atom_site_aniso_U_11
_atom_site_aniso_U_22
_atom_site_aniso_U_33
_atom_site_aniso_U_23
_atom_site_aniso_U_13
_atom_site_aniso_U_12
Ag1 0.0431(4) 0.0413(3) 0.0270(3) 0.000 -0.0065(2) 0.000
S1 0.0252(5) 0.0273(5) 0.0259(6) -0.0011(5) 0.0013(4) -0.0008(4)
C1 0.028(2) 0.025(2) 0.024(3) 0.0006(18) 0.0007(18) 0.0004(17)
C2 0.028(2) 0.029(2) 0.015(2) -0.0009(17) -0.0024(17) -0.0001(17)
C3 0.028(2) 0.025(2) 0.022(2) 0.0004(17) -0.0034(18) 0.0004(16)
C4 0.035(2) 0.030(2) 0.020(3) -0.0039(18) -0.0027(18) 0.0016(19)
C5 0.037(3) 0.033(2) 0.023(3) -0.004(2) -0.006(2) -0.003(2)
C6 0.027(2) 0.032(2) 0.027(3) -0.0020(19) -0.0041(18) 0.0014(18)
S2 0.0402(7) 0.0437(7) 0.0214(7) -0.0077(6) -0.0068(5) 0.0103(5)
C7 0.056(4) 0.060(4) 0.021(3) 0.009(3) 0.007(3) 0.029(3)
C8 0.060(4) 0.048(3) 0.026(3) 0.001(2) 0.014(3) 0.018(3)
N1 0.045(3) 0.055(3) 0.020(2) 0.001(2) 0.004(2) 0.024(2)
N2 0.035(2) 0.043(3) 0.027(3) 0.004(2) 0.0014(19) 0.010(2)
C9 0.036(3) 0.049(3) 0.026(3) 0.003(2) 0.004(2) 0.012(2)
C10 0.054(4) 0.088(6) 0.023(3) -0.002(3) 0.000(3) 0.034(4)
C11 0.061(4) 0.102(7) 0.025(4) -0.001(4) -0.002(3) 0.047(5)
C12 0.052(4) 0.051(4) 0.027(3) -0.015(3) -0.013(3) 0.007(3)
C13 0.082(6) 0.051(4) 0.065(6) -0.030(4) -0.034(5) 0.015(4)
C14 0.092(7) 0.134(10) 0.027(4) -0.009(6) -0.005(5) -0.007(7)
C15 0.051(4) 0.076(5) 0.058(5) -0.034(4) -0.026(4) 0.011(4)
P1 0.0375(9) 0.0346(9) 0.0271(10) 0.000 -0.0028(8) 0.000
F1 0.059(4) 0.244(12) 0.216(10) -0.193(10) 0.043(5) -0.046(6)
F2 0.037(2) 0.085(3) 0.051(3) -0.004(2) 0.0015(18) -0.016(2)
F3 0.093(6) 0.256(14) 0.237(15) 0.200(13) -0.052(8) -0.050(8)
O1 0.051(4) 0.068(4) 0.319(18) 0.051(8) -0.028(7) -0.043(4)
O2 0.114(11) 0.188(17) 0.064(8) 0.000 0.000 0.052(12)

loop_
_atom_type_symbol
_atom_type_description
_atom_type_scat_dispersion_real
_atom_type_scat_dispersion_imag
_atom_type_scat_source
C C 0.0033 0.0016 'International Tables Vol C Tables 4.2.6.8 and 6.1.1.4'
Ag Ag -0.8971 1.1015 'International Tables Vol C Tables 4.2.6.8 and 6.1.1.4'
F F 0.0171 0.0103 'International Tables Vol C Tables 4.2.6.8 and 6.1.1.4'
N N 0.0061 0.0033 'International Tables Vol C Tables 4.2.6.8 and 6.1.1.4'
S S 0.1246 0.1234 'International Tables Vol C Tables 4.2.6.8 and 6.1.1.4'
H H 0.0000 0.0000 'International Tables Vol C Tables 4.2.6.8 and 6.1.1.4'
O O 0.0106 0.0060 'International Tables Vol C Tables 4.2.6.8 and 6.1.1.4'
P P 0.1023 0.0942 'International Tables Vol C Tables 4.2.6.8 and 6.1.1.4'

loop_
_geom_angle_atom_site_label_1
_geom_angle_atom_site_label_2
_geom_angle_atom_site_label_3
_geom_angle
_geom_angle_site_symmetry_1
_geom_angle_site_symmetry_3
N2 Ag1 N2 173.3(3) . 5
C3 S1 C1 109.9(2) 3_556 .
C2 C1 C6 121.3(5) . .
C2 C1 S1 123.9(4) . .
C6 C1 S1 114.3(4) . .
C1 C2 C3 117.2(5) . .
C1 C2 S2 120.7(4) . .
C3 C2 S2 122.1(4) . .
C4 C3 C2 120.7(5) . .
C4 C3 S1 114.0(4) . 4_556
C2 C3 S1 124.7(4) . 4_556
C5 C4 C3 121.8(5) . .
C5 C4 H4 119.1 . .
C3 C4 H4 119.1 . .
C4 C5 C6 118.0(5) . .
C4 C5 C12 119.9(5) . .
C6 C5 C12 122.0(5) . .
C5 C6 C1 120.5(5) . .
C5 C6 H6 119.7 . .
C1 C6 H6 119.7 . .
C2 S2 C7 98.2(3) . .
C8 C7 S2 113.7(5) . .
C8 C7 H7A 108.8 . .
S2 C7 H7A 108.8 . .
C8 C7 H7B 108.8 . .
S2 C7 H7B 108.8 . .
H7A C7 H7B 107.7 . .
N1 C8 C7 112.4(7) . .
N1 C8 H8A 109.1 . .
C7 C8 H8A 109.1 . .
N1 C8 H8B 109.1 . .
C7 C8 H8B 109.1 . .
H8A C8 H8B 107.9 . .
C11 N1 N2 110.7(5) . .
C11 N1 C8 126.1(6) . .
N2 N1 C8 122.9(5) . .
C9 N2 N1 105.6(5) . .
C9 N2 Ag1 127.9(4) . .
N1 N2 Ag1 126.4(4) . .
N2 C9 C10 111.0(5) . .
N2 C9 H9 124.5 . .
C10 C9 H9 124.5 . .
C11 C10 C9 104.2(6) . .
C11 C10 H10 127.9 . .
C9 C10 H10 127.9 . .
N1 C11 C10 108.6(6) . .
N1 C11 H11 125.7 . .
C10 C11 H11 125.7 . .
C13 C12 C15 108.1(7) . .
C13 C12 C5 109.8(6) . .
C15 C12 C5 111.9(6) . .
C13 C12 C14 108.5(8) . .
C15 C12 C14 110.3(8) . .
C5 C12 C14 108.2(6) . .
C12 C13 H13A 109.5 . .
C12 C13 H13B 109.5 . .
H13A C13 H13B 109.5 . .
C12 C13 H13C 109.5 . .
H13A C13 H13C 109.5 . .
H13B C13 H13C 109.5 . .
C12 C14 H14A 109.5 . .
C12 C14 H14B 109.5 . .
H14A C14 H14B 109.5 . .
C12 C14 H14C 109.5 . .
H14A C14 H14C 109.5 . .
H14B C14 H14C 109.5 . .
C12 C15 H15A 109.5 . .
C12 C15 H15B 109.5 . .
H15A C15 H15B 109.5 . .
C12 C15 H15C 109.5 . .
H15A C15 H15C 109.5 . .
H15B C15 H15C 109.5 . .
F1 P1 F1 99.1(12) 5_655 .
F1 P1 F3 175.7(10) 5_655 .
F1 P1 F3 85.1(8) . .
F1 P1 F3 85.1(8) 5_655 5_655
F1 P1 F3 175.7(10) . 5_655
F3 P1 F3 90.6(14) . 5_655
F1 P1 F2 90.6(3) 5_655 5_655
F1 P1 F2 88.3(3) . 5_655
F3 P1 F2 89.7(5) . 5_655
F3 P1 F2 91.4(5) 5_655 5_655
F1 P1 F2 88.3(3) 5_655 .
F1 P1 F2 90.6(3) . .
F3 P1 F2 91.4(5) . .
F3 P1 F2 89.7(5) 5_655 .
F2 P1 F2 178.4(4) 5_655 .

loop_
_geom_bond_atom_site_label_1
_geom_bond_atom_site_label_2
_geom_bond_distance
_geom_bond_site_symmetry_2
Ag1 N2 2.154(5) .
Ag1 N2 2.154(5) 5
S1 C3 1.767(5) 3_556
S1 C1 1.770(5) .
C1 C2 1.397(7) .
C1 C6 1.408(7) .
C2 C3 1.402(7) .
C2 S2 1.763(5) .
C3 C4 1.399(7) .
C3 S1 1.767(5) 4_556
C4 C5 1.378(8) .
C4 H4 0.9500 .
C5 C6 1.393(8) .
C5 C12 1.533(8) .
C6 H6 0.9500 .
S2 C7 1.817(8) .
C7 C8 1.518(11) .
C7 H7A 0.9900 .
C7 H7B 0.9900 .
C8 N1 1.472(8) .
C8 H8A 0.9900 .
C8 H8B 0.9900 .
N1 C11 1.326(10) .
N1 N2 1.352(7) .
N2 C9 1.323(9) .
C9 C10 1.392(10) .
C9 H9 0.9500 .
C10 C11 1.366(10) .
C10 H10 0.9500 .
C11 H11 0.9500 .
C12 C13 1.524(10) .
C12 C15 1.528(10) .
C12 C14 1.551(13) .
C13 H13A 0.9800 .
C13 H13B 0.9800 .
C13 H13C 0.9800 .
C14 H14A 0.9800 .
C14 H14B 0.9800 .
C14 H14C 0.9800 .
C15 H15A 0.9800 .
C15 H15B 0.9800 .
C15 H15C 0.9800 .
P1 F1 1.515(6) 5_655
P1 F1 1.515(6) .
P1 F3 1.550(8) .
P1 F3 1.550(8) 5_655
P1 F2 1.602(4) 5_655
P1 F2 1.602(4) .
